data_2012566
loop_
_publ_author_name
'Vasuki, G'
'Parthasarathi, V'
'Ramamurthi, K'
'Jindal, D. P'
'Dubey, S'

_publ_section_title
;
 4-(3,17-Dioxoandrost-4-en-16-ylidenemethyl)benzonitrile
;
_journal_issue 3
_journal_name_full 'Acta Crystallographica Section C'
_journal_page_first o162
_journal_page_last o163
_journal_paper_doi 10.1107/S0108270102000197
_journal_volume 58
_journal_year 2002
_chemical_formula_moiety 'C27 H29 N O2'
_chemical_formula_sum 'C27 H29 N O2'
_chemical_formula_weight 399.51
_chemical_name_systematic
;
4-(3,17-Dioxoandrost-4-en-16-ylidenemethyl)benzonitrile
;
_space_group_IT_number 18
_symmetry_cell_setting orthorhombic
_symmetry_space_group_name_Hall 'P 2bc 2'
_symmetry_space_group_name_H-M 'P 2 21 21'
_atom_sites_solution_hydrogens geom
_atom_sites_solution_primary direct
_atom_sites_solution_secondary difmap
_audit_creation_method SHELXL97
_cell_angle_alpha 90
_cell_angle_beta 90
_cell_angle_gamma 90
_cell_formula_units_Z 4
_cell_length_a 7.7638(10)
_cell_length_b 8.4584(10)
_cell_length_c 33.220(5)
_cell_measurement_reflns_used 25
_cell_measurement_temperature 293(2)
_cell_measurement_theta_max 30
_cell_measurement_theta_min 20
_cell_volume 2181.5(5)
_computing_cell_refinement 'CAD-4 EXPRESS'
_computing_data_collection 'CAD-4 EXPRESS (Enraf-Nonius, 1994)'
_computing_data_reduction 'MolEN (Fair, 1990)'
_computing_molecular_graphics 'ZORTEP (Zsolnai, 1997)'
_computing_publication_material SHELXL97
_computing_structure_refinement 'SHELXL97 (Sheldrick, 1997)'
_computing_structure_solution 'DIRDIF98 (Beurskens et al., 1998)'
_diffrn_ambient_temperature 293(2)
_diffrn_measurement_device_type 'Enraf-Nonius CAD-4'
_diffrn_measurement_method \w/2\q
_diffrn_radiation_monochromator graphite
_diffrn_radiation_source 'fine-focus sealed tube'
_diffrn_radiation_type 'Cu K\a'
_diffrn_radiation_wavelength 1.5418
_diffrn_reflns_av_R_equivalents .014
_diffrn_reflns_av_sigmaI/netI .021
_diffrn_reflns_limit_h_max 9
_diffrn_reflns_limit_h_min 0
_diffrn_reflns_limit_k_max 5
_diffrn_reflns_limit_k_min -10
_diffrn_reflns_limit_l_max 39
_diffrn_reflns_limit_l_min 0
_diffrn_reflns_number 2365
_diffrn_reflns_theta_full 67.91
_diffrn_reflns_theta_max 67.91
_diffrn_reflns_theta_min 2.66
_diffrn_standards_decay_% 0
_diffrn_standards_interval_time 120
_diffrn_standards_number 2
_exptl_absorpt_coefficient_mu .592
_exptl_absorpt_correction_T_max .943
_exptl_absorpt_correction_T_min .842
_exptl_absorpt_correction_type \y-scan
_exptl_absorpt_process_details '(North et al., 1968)'
_exptl_crystal_colour colourless
_exptl_crystal_density_diffrn 1.216
_exptl_crystal_density_meas ?
_exptl_crystal_density_method 'not measured'
_exptl_crystal_description plate
_exptl_crystal_F_000 856
_exptl_crystal_size_max .30
_exptl_crystal_size_mid .25
_exptl_crystal_size_min .10
_refine_diff_density_max .14
_refine_diff_density_min -.12
_refine_ls_abs_structure_details 'Flack (1983)'
_refine_ls_abs_structure_Flack .9(5)
_refine_ls_extinction_coef .0029(3)
_refine_ls_extinction_expression Fc^*^=kFc[1+0.001xFc^2^\l^3^/sin(2\q)]^-1/4^
_refine_ls_extinction_method 'SHELXL97 (Sheldrick, 1997)'
_refine_ls_goodness_of_fit_ref 1.108
_refine_ls_hydrogen_treatment constr
_refine_ls_matrix_type full
_refine_ls_number_parameters 272
_refine_ls_number_reflns 2363
_refine_ls_number_restraints 0
_refine_ls_restrained_S_all 1.108
_refine_ls_R_factor_all .052
_refine_ls_R_factor_gt .039
_refine_ls_shift/su_max .005
_refine_ls_shift/su_mean .001
_refine_ls_structure_factor_coef Fsqd
_refine_ls_weighting_details 'w = 1/[\s^2^(Fo^2^)+(0.0491P)^2^+0.2836P] where P=(Fo^2^+2Fc^2^)/3'
_refine_ls_weighting_scheme calc
_refine_ls_wR_factor_gt .092
_refine_ls_wR_factor_ref .105
_reflns_number_gt 1957
_reflns_number_total 2363
_reflns_threshold_expression I>2s(I)
_cod_data_source_file de1179.cif
_cod_data_source_block I
_cod_depositor_comments
;
The following automatic conversions were performed:

'_exptl_crystal_density_meas' value 'not measured' was changed to '?'
- the value is perceived as not measured.

Automatic conversion script
Id: cif_fix_values 3008 2015-01-20 13:52:24Z robertas 

The following automatic conversions were performed:

'_refine_ls_weighting_scheme' value 'calc w =
1/[\s^2^(Fo^2^)+(0.0491P)^2^+0.2836P] where P=(Fo^2^+2Fc^2^)/3' was
changed to 'calc'. New tag '_refine_ls_weighting_details' was
created. The value of the new tag was set to 'w =
1/[\s^2^(Fo^2^)+(0.0491P)^2^+0.2836P] where P=(Fo^2^+2Fc^2^)/3'.

Automatic conversion script
Id: cif_fix_values 3143 2015-03-26 13:38:13Z robertas 
;
_cod_original_sg_symbol_H-M 'P2 21 21'
_cod_database_code 2012566
_cod_database_fobs_code 2012566

loop_
_symmetry_equiv_pos_as_xyz
'x, y, z'
'x, -y, -z'
'-x, y+1/2, -z+1/2'
'-x, -y+1/2, z+1/2'

loop_
_atom_site_label
_atom_site_fract_x
_atom_site_fract_y
_atom_site_fract_z
_atom_site_U_iso_or_equiv
_atom_site_adp_type
_atom_site_calc_flag
_atom_site_refinement_flags
_atom_site_occupancy
_atom_site_disorder_assembly
_atom_site_disorder_group
_atom_site_type_symbol
C1 -.3161(4) -1.0084(4) -.24648(8) .0751(9) Uani d . 1 . . C
H1A -.4399 -1.0233 -.2456 .090 Uiso calc R 1 . . H
H1B -.2942 -.8955 -.2475 .090 Uiso calc R 1 . . H
C2 -.2469(5) -1.0835(5) -.28461(9) .0905(11) Uani d . 1 . . C
H2A -.2836 -1.1931 -.2857 .109 Uiso calc R 1 . . H
H2B -.2951 -1.0295 -.3078 .109 Uiso calc R 1 . . H
C3 -.0555(5) -1.0768(4) -.28677(9) .0747(9) Uani d . 1 . . C
C4 .0336(4) -1.0807(4) -.24841(9) .0655(8) Uani d . 1 . . C
H4 .1533 -1.0803 -.2488 .079 Uiso calc R 1 . . H
C5 -.0439(4) -1.0847(3) -.21254(8) .0547(7) Uani d . 1 . . C
C6 .0593(4) -1.1122(4) -.17502(7) .0616(7) Uani d . 1 . . C
H6A .1810 -1.1037 -.1813 .074 Uiso calc R 1 . . H
H6B .0378 -1.2184 -.1652 .074 Uiso calc R 1 . . H
C7 .0142(3) -.9940(4) -.14231(7) .0578(7) Uani d . 1 . . C
H7A .0771 -1.0201 -.1180 .069 Uiso calc R 1 . . H
H7B .0494 -.8891 -.1508 .069 Uiso calc R 1 . . H
C8 -.1770(3) -.9931(3) -.13326(7) .0474(6) Uani d . 1 . . C
H8 -.2098 -1.0976 -.1231 .057 Uiso calc R 1 . . H
C9 -.2804(3) -.9595(3) -.17214(7) .0484(6) Uani d . 1 . . C
H9 -.2448 -.8541 -.1811 .058 Uiso calc R 1 . . H
C10 -.2381(4) -1.0745(3) -.20766(7) .0529(6) Uani d . 1 . . C
C11 -.4756(3) -.9482(4) -.16359(8) .0629(8) Uani d . 1 . . C
H11A -.5339 -.9148 -.1880 .075 Uiso calc R 1 . . H
H11B -.5183 -1.0525 -.1567 .075 Uiso calc R 1 . . H
C12 -.5211(4) -.8337(4) -.12970(8) .0639(8) Uani d . 1 . . C
H12A -.4940 -.7264 -.1379 .077 Uiso calc R 1 . . H
H12B -.6436 -.8393 -.1241 .077 Uiso calc R 1 . . H
C13 -.4206(3) -.8750(3) -.09201(8) .0512(6) Uani d . 1 . . C
C14 -.2281(3) -.8698(3) -.10241(7) .0459(6) Uani d . 1 . . C
H14 -.2089 -.7673 -.1154 .055 Uiso calc R 1 . . H
C15 -.1350(4) -.8609(4) -.06158(7) .0559(7) Uani d . 1 . . C
H15A -.1166 -.9655 -.0504 .067 Uiso calc R 1 . . H
H15B -.0249 -.8076 -.0641 .067 Uiso calc R 1 . . H
C16 -.2580(3) -.7666(3) -.03594(7) .0509(6) Uani d . 1 . . C
C17 -.4295(4) -.7627(3) -.05658(8) .0554(7) Uani d . 1 . . C
C18 -.4790(4) -1.0340(4) -.07394(10) .0715(9) Uani d . 1 . . C
H18A -.4769 -1.1140 -.0944 .107 Uiso calc R 1 . . H
H18B -.5940 -1.0236 -.0636 .107 Uiso calc R 1 . . H
H18C -.4026 -1.0634 -.0525 .107 Uiso calc R 1 . . H
C19 -.3070(4) -1.2417(3) -.19975(9) .0699(9) Uani d . 1 . . C
H19A -.2571 -1.2823 -.1754 .105 Uiso calc R 1 . . H
H19B -.2771 -1.3093 -.2219 .105 Uiso calc R 1 . . H
H19C -.4300 -1.2380 -.1970 .105 Uiso calc R 1 . . H
C20 -.2409(3) -.6956(3) -.00009(8) .0516(6) Uani d . 1 . . C
H20 -.3419 -.6517 .0099 .062 Uiso calc R 1 . . H
C21 -.0912(4) -.6756(3) .02589(7) .0512(6) Uani d . 1 . . C
C22 .0775(4) -.7068(4) .01401(7) .0601(7) Uani d . 1 . . C
H22 .0978 -.7482 -.0115 .072 Uiso calc R 1 . . H
C23 .2143(4) -.6777(4) .03905(7) .0643(8) Uani d . 1 . . C
H23 .3261 -.6975 .0303 .077 Uiso calc R 1 . . H
C24 .1854(4) -.6187(3) .07737(7) .0571(7) Uani d . 1 . . C
C25 .0199(4) -.5861(4) .08986(7) .0615(8) Uani d . 1 . . C
H25 .0005 -.5454 .1155 .074 Uiso calc R 1 . . H
C26 -.1163(4) -.6138(3) .06447(7) .0578(7) Uani d . 1 . . C
H26 -.2275 -.5910 .0731 .069 Uiso calc R 1 . . H
C27 .3309(5) -.5952(4) .10370(9) .0690(9) Uani d . 1 . . C
N28 .4465(5) -.5835(4) .12435(9) .0941(10) Uani d . 1 . . N
O29 -.5539(3) -.6869(3) -.04586(6) .0787(7) Uani d . 1 . . O
O30 .0211(4) -1.0746(3) -.31863(6) .1015(9) Uani d . 1 . . O

loop_
_atom_site_aniso_label
_atom_site_aniso_U_11
_atom_site_aniso_U_22
_atom_site_aniso_U_33
_atom_site_aniso_U_12
_atom_site_aniso_U_13
_atom_site_aniso_U_23
C1 .078(2) .095(2) .0520(15) -.001(2) -.0221(15) .0012(17)
C2 .111(3) .111(3) .0495(16) -.007(3) -.0205(19) -.0058(19)
C3 .110(3) .0641(19) .0499(16) -.010(2) .0021(18) .0044(14)
C4 .071(2) .0675(19) .0583(15) -.0093(16) .0043(15) -.0007(14)
C5 .0620(17) .0522(15) .0498(14) -.0090(14) -.0042(13) .0004(12)
C6 .0508(15) .082(2) .0518(14) .0060(16) -.0053(13) -.0054(14)
C7 .0470(14) .0753(19) .0513(14) .0012(15) -.0115(12) -.0061(14)
C8 .0423(13) .0533(14) .0467(12) .0005(13) -.0085(11) .0001(11)
C9 .0507(14) .0470(14) .0473(13) -.0018(12) -.0135(12) .0017(11)
C10 .0560(16) .0562(15) .0465(13) -.0047(14) -.0087(12) .0004(12)
C11 .0503(16) .074(2) .0646(16) .0051(15) -.0183(13) -.0079(15)
C12 .0472(16) .0733(19) .0712(17) .0083(15) -.0157(14) -.0062(15)
C13 .0442(14) .0533(14) .0562(14) .0002(13) -.0053(12) .0001(12)
C14 .0448(13) .0468(13) .0461(12) -.0023(12) -.0087(11) .0000(11)
C15 .0530(16) .0684(17) .0463(13) .0023(15) -.0095(12) -.0051(13)
C16 .0543(16) .0524(15) .0461(13) -.0031(13) .0003(12) .0020(11)
C17 .0525(16) .0565(16) .0570(15) .0021(15) .0019(13) .0025(13)
C18 .0688(19) .0639(19) .082(2) -.0130(17) .0058(17) .0011(15)
C19 .076(2) .0598(18) .0742(18) -.0167(16) .0048(17) -.0158(15)
C20 .0556(14) .0492(13) .0499(12) -.0012(14) .0059(14) .0029(12)
C21 .0659(17) .0437(14) .0441(12) -.0027(13) .0009(13) .0008(11)
C22 .0632(17) .0735(18) .0437(13) .0024(16) -.0002(12) -.0125(13)
C23 .0655(18) .079(2) .0486(14) .0064(17) -.0046(14) -.0097(14)
C24 .0779(19) .0485(14) .0449(13) .0030(15) -.0122(13) -.0011(12)
C25 .088(2) .0573(17) .0392(13) .0064(17) -.0016(14) -.0043(12)
C26 .0699(19) .0580(16) .0456(14) .0055(16) .0048(14) -.0001(13)
C27 .093(2) .0580(17) .0560(16) .0136(18) -.0224(17) -.0078(14)
N28 .115(3) .083(2) .0838(18) .021(2) -.044(2) -.0177(17)
O29 .0659(13) .0997(17) .0704(12) .0246(14) -.0003(11) -.0129(12)
O30 .142(2) .113(2) .0501(11) -.0005(19) .0162(14) .0076(12)

loop_
_atom_type_symbol
_atom_type_description
_atom_type_scat_dispersion_real
_atom_type_scat_dispersion_imag
_atom_type_scat_source
C C .0181 .0091 'International Tables Vol C Tables 4.2.6.8 and 6.1.1.4'
H H .0000 .0000 'International Tables Vol C Tables 4.2.6.8 and 6.1.1.4'
N N .0311 .0180 'International Tables Vol C Tables 4.2.6.8 and 6.1.1.4'
O O .0492 .0322 'International Tables Vol C Tables 4.2.6.8 and 6.1.1.4'

loop_
_geom_angle_atom_site_label_1
_geom_angle_atom_site_label_2
_geom_angle_atom_site_label_3
_geom_angle
_geom_angle_publ_flag
C2 C1 C10 114.2(3) yes
C2 C1 H1A 108.7 ?
C10 C1 H1A 108.7 ?
C2 C1 H1B 108.7 ?
C10 C1 H1B 108.7 ?
H1A C1 H1B 107.6 ?
C3 C2 C1 112.2(3) ?
C3 C2 H2A 109.2 ?
C1 C2 H2A 109.2 ?
C3 C2 H2B 109.2 ?
C1 C2 H2B 109.2 ?
H2A C2 H2B 107.9 ?
O30 C3 C4 122.2(3) yes
O30 C3 C2 122.1(3) ?
C4 C3 C2 115.6(3) ?
C5 C4 C3 124.8(3) ?
C5 C4 H4 117.6 ?
C3 C4 H4 117.6 ?
C4 C5 C6 120.4(3) ?
C4 C5 C10 122.7(3) ?
C6 C5 C10 116.8(2) ?
C5 C6 C7 111.7(2) ?
C5 C6 H6A 109.3 ?
C7 C6 H6A 109.3 ?
C5 C6 H6B 109.3 ?
C7 C6 H6B 109.3 ?
H6A C6 H6B 107.9 ?
C8 C7 C6 111.8(2) ?
C8 C7 H7A 109.3 ?
C6 C7 H7A 109.3 ?
C8 C7 H7B 109.3 ?
C6 C7 H7B 109.3 ?
H7A C7 H7B 107.9 ?
C7 C8 C14 113.2(2) ?
C7 C8 C9 110.1(2) ?
C14 C8 C9 107.6(2) ?
C7 C8 H8 108.6 ?
C14 C8 H8 108.6 ?
C9 C8 H8 108.6 ?
C11 C9 C8 111.5(2) ?
C11 C9 C10 112.5(2) ?
C8 C9 C10 114.0(2) ?
C11 C9 H9 106.0 ?
C8 C9 H9 106.0 ?
C10 C9 H9 106.0 ?
C5 C10 C1 108.9(2) ?
C5 C10 C19 108.2(2) ?
C1 C10 C19 110.1(2) ?
C5 C10 C9 108.9(2) ?
C1 C10 C9 109.0(2) ?
C19 C10 C9 111.8(2) ?
C12 C11 C9 113.7(2) ?
C12 C11 H11A 108.8 ?
C9 C11 H11A 108.8 ?
C12 C11 H11B 108.8 ?
C9 C11 H11B 108.8 ?
H11A C11 H11B 107.7 ?
C13 C12 C11 110.1(2) ?
C13 C12 H12A 109.6 ?
C11 C12 H12A 109.6 ?
C13 C12 H12B 109.6 ?
C11 C12 H12B 109.6 ?
H12A C12 H12B 108.2 ?
C17 C13 C12 118.2(2) ?
C17 C13 C14 101.6(2) ?
C12 C13 C14 108.0(2) ?
C17 C13 C18 103.4(2) ?
C12 C13 C18 111.8(2) ?
C14 C13 C18 113.6(2) ?
C8 C14 C13 112.8(2) ?
C8 C14 C15 120.5(2) ?
C13 C14 C15 105.1(2) ?
C8 C14 H14 105.8 ?
C13 C14 H14 105.8 ?
C15 C14 H14 105.8 ?
C16 C15 C14 103.1(2) ?
C16 C15 H15A 111.1 ?
C14 C15 H15A 111.1 ?
C16 C15 H15B 111.1 ?
C14 C15 H15B 111.1 ?
H15A C15 H15B 109.1 ?
C20 C16 C17 119.0(2) ?
C20 C16 C15 132.5(2) ?
C17 C16 C15 108.4(2) ?
O29 C17 C16 125.8(2) ?
O29 C17 C13 126.6(3) ?
C16 C17 C13 107.5(2) ?
C13 C18 H18A 109.5 ?
C13 C18 H18B 109.5 ?
H18A C18 H18B 109.5 ?
C13 C18 H18C 109.5 ?
H18A C18 H18C 109.5 ?
H18B C18 H18C 109.5 ?
C10 C19 H19A 109.5 ?
C10 C19 H19B 109.5 ?
H19A C19 H19B 109.5 ?
C10 C19 H19C 109.5 ?
H19A C19 H19C 109.5 ?
H19B C19 H19C 109.5 ?
C16 C20 C21 131.1(2) ?
C16 C20 H20 114.4 ?
C21 C20 H20 114.4 ?
C22 C21 C26 117.5(2) ?
C22 C21 C20 124.0(2) ?
C26 C21 C20 118.4(3) ?
C23 C22 C21 121.5(2) ?
C23 C22 H22 119.3 ?
C21 C22 H22 119.3 ?
C22 C23 C24 119.8(3) ?
C22 C23 H23 120.1 ?
C24 C23 H23 120.1 ?
C25 C24 C23 120.0(3) ?
C25 C24 C27 121.3(2) ?
C23 C24 C27 118.7(3) ?
C26 C25 C24 119.9(2) ?
C26 C25 H25 120.0 ?
C24 C25 H25 120.0 ?
C25 C26 C21 121.3(3) ?
C25 C26 H26 119.3 ?
C21 C26 H26 119.3 ?
N28 C27 C24 177.1(3) ?

loop_
_geom_bond_atom_site_label_1
_geom_bond_atom_site_label_2
_geom_bond_site_symmetry_2
_geom_bond_distance
_geom_bond_publ_flag
C1 C2 . 1.516(4) yes
C1 C10 . 1.531(4) ?
C1 H1A . .9700 ?
C1 H1B . .9700 ?
C2 C3 . 1.489(5) ?
C2 H2A . .9700 ?
C2 H2B . .9700 ?
C3 O30 . 1.214(4) yes
C3 C4 . 1.450(4) ?
C4 C5 . 1.335(4) ?
C4 H4 . .9300 ?
C5 C6 . 1.500(4) ?
C5 C10 . 1.519(4) ?
C6 C7 . 1.518(4) ?
C6 H6A . .9700 ?
C6 H6B . .9700 ?
C7 C8 . 1.514(4) ?
C7 H7A . .9700 ?
C7 H7B . .9700 ?
C8 C14 . 1.515(3) ?
C8 C9 . 1.547(3) ?
C8 H8 . .9800 ?
C9 C11 . 1.545(4) ?
C9 C10 . 1.564(3) ?
C9 H9 . .9800 ?
C10 C19 . 1.534(4) ?
C11 C12 . 1.527(4) ?
C11 H11A . .9700 ?
C11 H11B . .9700 ?
C12 C13 . 1.516(4) ?
C12 H12A . .9700 ?
C12 H12B . .9700 ?
C13 C17 . 1.515(4) ?
C13 C14 . 1.535(4) ?
C13 C18 . 1.541(4) ?
C14 C15 . 1.539(3) ?
C14 H14 . .9800 ?
C15 C16 . 1.508(4) ?
C15 H15A . .9700 ?
C15 H15B . .9700 ?
C16 C20 . 1.340(4) ?
C16 C17 . 1.498(4) ?
C17 O29 . 1.212(3) yes
C18 H18A . .9600 ?
C18 H18B . .9600 ?
C18 H18C . .9600 ?
C19 H19A . .9600 ?
C19 H19B . .9600 ?
C19 H19C . .9600 ?
C20 C21 . 1.457(4) ?
C20 H20 . .9300 ?
C21 C22 . 1.393(4) ?
C21 C26 . 1.397(3) ?
C22 C23 . 1.372(4) ?
C22 H22 . .9300 ?
C23 C24 . 1.386(4) ?
C23 H23 . .9300 ?
C24 C25 . 1.378(4) ?
C24 C27 . 1.442(4) ?
C25 C26 . 1.373(4) ?
C25 H25 . .9300 ?
C26 H26 . .9300 ?
C27 N28 . 1.134(4) ?

loop_
_geom_torsion_atom_site_label_1
_geom_torsion_atom_site_label_2
_geom_torsion_atom_site_label_3
_geom_torsion_atom_site_label_4
_geom_torsion
_geom_torsion_publ_flag
C10 C1 C2 C3 -54.1(4) yes
C1 C2 C3 O30 -152.4(3) ?
C1 C2 C3 C4 30.5(5) yes
O30 C3 C4 C5 -179.3(3) ?
C2 C3 C4 C5 -2.2(5) yes
C3 C4 C5 C6 171.1(3) ?
C3 C4 C5 C10 -4.3(5) yes
C4 C5 C6 C7 132.3(3) ?
C10 C5 C6 C7 -52.1(4) ?
C5 C6 C7 C8 54.9(3) ?
C6 C7 C8 C14 -176.7(2) ?
C6 C7 C8 C9 -56.2(3) ?
C7 C8 C9 C11 -176.7(2) ?
C14 C8 C9 C11 -52.9(3) ?
C7 C8 C9 C10 54.5(3) ?
C14 C8 C9 C10 178.3(2) ?
C4 C5 C10 C1 -17.7(4) yes
C6 C5 C10 C1 166.8(2) ?
C4 C5 C10 C19 101.9(3) ?
C6 C5 C10 C19 -73.6(3) ?
C4 C5 C10 C9 -136.4(3) ?
C6 C5 C10 C9 48.0(3) ?
C2 C1 C10 C5 46.1(4) yes
C2 C1 C10 C19 -72.3(4) ?
C2 C1 C10 C9 164.8(3) ?
C11 C9 C10 C5 -177.2(2) ?
C8 C9 C10 C5 -48.9(3) ?
C11 C9 C10 C1 64.2(3) ?
C8 C9 C10 C1 -167.6(2) ?
C11 C9 C10 C19 -57.7(3) ?
C8 C9 C10 C19 70.6(3) ?
C8 C9 C11 C12 51.8(3) ?
C10 C9 C11 C12 -178.6(2) ?
C9 C11 C12 C13 -54.0(3) ?
C11 C12 C13 C17 172.1(2) ?
C11 C12 C13 C14 57.6(3) ?
C11 C12 C13 C18 -68.1(3) ?
C7 C8 C14 C13 -177.4(2) ?
C9 C8 C14 C13 60.8(3) ?
C7 C8 C14 C15 -52.2(3) ?
C9 C8 C14 C15 -174.1(2) ?
C17 C13 C14 C8 170.9(2) ?
C12 C13 C14 C8 -64.0(3) ?
C18 C13 C14 C8 60.6(3) ?
C17 C13 C14 C15 37.8(3) ?
C12 C13 C14 C15 162.9(2) ?
C18 C13 C14 C15 -72.5(3) ?
C8 C14 C15 C16 -161.7(2) ?
C13 C14 C15 C16 -33.1(3) ?
C14 C15 C16 C20 -166.8(3) ?
C14 C15 C16 C17 15.3(3) ?
C20 C16 C17 O29 7.9(4) ?
C15 C16 C17 O29 -173.9(3) ?
C20 C16 C17 C13 -169.9(2) ?
C15 C16 C17 C13 8.3(3) ?
C12 C13 C17 O29 36.0(4) ?
C14 C13 C17 O29 154.0(3) ?
C18 C13 C17 O29 -88.1(4) ?
C12 C13 C17 C16 -146.2(2) ?
C14 C13 C17 C16 -28.2(3) ?
C18 C13 C17 C16 89.7(3) ?
C17 C16 C20 C21 -177.5(3) ?
C15 C16 C20 C21 4.8(5) ?
C16 C20 C21 C22 11.7(5) ?
C16 C20 C21 C26 -171.7(3) ?
C26 C21 C22 C23 -.2(4) ?
C20 C21 C22 C23 176.4(3) ?
C21 C22 C23 C24 1.2(5) ?
C22 C23 C24 C25 -1.5(5) ?
C22 C23 C24 C27 177.5(3) ?
C23 C24 C25 C26 .7(4) ?
C27 C24 C25 C26 -178.2(3) ?
C24 C25 C26 C21 .3(4) ?
C22 C21 C26 C25 -.5(4) ?
C20 C21 C26 C25 -177.4(3) ?
C25 C24 C27 N28 116(7) ?
C23 C24 C27 N28 -63(7) ?
C17 C16 C20 H20 2.5 ?
C15 C16 C20 H20 -175.2 ?
H8 C8 C9 H9 179.5 ?
H14 C14 C13 C18 175.8 ?
C19 C10 C13 C18 7.4(2) ?

loop_
_cod_related_entry_id
_cod_related_entry_database
_cod_related_entry_code
1 ChemSpider 21181880
